data_7135693
loop_
_publ_author_name
'Liu, Bingkang'
'Cui, Jiahao'
'Wu, Xiaoming'
'Zhou, Jing'
'Zhang, Lei'
'Li, Chenglong'
'Liu, Xuguang'

_publ_section_title
;
 Bis-BN-embedded [4]helicenes: synthesis, structures and properties.
;
_journal_issue 33
_journal_name_full 'Chemical communications (Cambridge, England)'
_journal_page_first 8481
_journal_page_last 8485
_journal_paper_doi 10.1039/d6cc00478d
_journal_volume 62
_journal_year 2026
_chemical_formula_moiety 'C26 H20 B2 N2'
_chemical_formula_sum 'C26 H20 B2 N2'
_chemical_formula_weight 382.06
_space_group_crystal_system orthorhombic
_space_group_IT_number 61
_space_group_name_Hall '-P 2ac 2ab'
_space_group_name_H-M_alt 'P b c a'
_atom_sites_solution_hydrogens geom
_atom_sites_solution_primary dual
_audit_creation_date 2026-03-08
_audit_creation_method
;
Olex2 1.5-ac6-020
(compiled 2024.02.14 svn.r2f8d729c for Rigaku Oxford Diffraction, GUI svn.r6966)
;
_audit_update_record
;
2026-03-23 deposited with the CCDC.	2026-03-31 downloaded from the CCDC.
;
_cell_angle_alpha 90
_cell_angle_beta 90
_cell_angle_gamma 90
_cell_formula_units_Z 8
_cell_length_a 13.4755(11)
_cell_length_b 15.3837(14)
_cell_length_c 19.915(2)
_cell_measurement_reflns_used 2631
_cell_measurement_temperature 293(2)
_cell_measurement_theta_max 25.8460
_cell_measurement_theta_min 2.9300
_cell_volume 4128.4(7)
_computing_cell_refinement 'CrysAlisPro 1.171.39.7e (Rigaku OD, 2015)'
_computing_data_collection 'CrysAlisPro 1.171.39.7e (Rigaku OD, 2015)'
_computing_data_reduction 'CrysAlisPro 1.171.39.7e (Rigaku OD, 2015)'
_computing_molecular_graphics 'Olex2 1.5-ac6-020 (Dolomanov et al., 2009)'
_computing_publication_material 'Olex2 1.5-ac6-020 (Dolomanov et al., 2009)'
_computing_structure_refinement 'SHELXL 2025/1 (Sheldrick, 2015)'
_computing_structure_solution 'SHELXT  (Sheldrick, 2015)'
_diffrn_ambient_temperature 293(2)
_diffrn_detector 'CCD plate'
_diffrn_measured_fraction_theta_full 0.980
_diffrn_measured_fraction_theta_max 0.980
_diffrn_measurement_details
;
List of Runs (angles in degrees, time in seconds):

  # Type    Start    End  Width  t~exp~   \w     \q     \k     \f   Frames
#--------------------------------------------------------------------------
  1  \w    -71.00 111.00   1.00   12.50    --   30.00  54.00-180.00  182
;
_diffrn_measurement_device 'two-circle diffractometer'
_diffrn_measurement_device_type 'XtaLAB Mini (ROW)'
_diffrn_measurement_method '\w scans'
_diffrn_orient_matrix_type 'CrysAlisPro convention (1999,Acta A55,543-557)'
_diffrn_orient_matrix_UB_11 0.0443889000
_diffrn_orient_matrix_UB_12 -0.0068454000
_diffrn_orient_matrix_UB_13 0.0183912000
_diffrn_orient_matrix_UB_21 -0.0283593000
_diffrn_orient_matrix_UB_22 -0.0098407000
_diffrn_orient_matrix_UB_23 0.0291083000
_diffrn_orient_matrix_UB_31 -0.0005067000
_diffrn_orient_matrix_UB_32 -0.0444353000
_diffrn_orient_matrix_UB_33 -0.0092642000
_diffrn_radiation_monochromator graphite
_diffrn_radiation_probe x-ray
_diffrn_radiation_type 'Mo K\a'
_diffrn_radiation_wavelength 0.71073
_diffrn_reflns_av_R_equivalents 0.0597
_diffrn_reflns_av_unetI/netI 0.0715
_diffrn_reflns_Laue_measured_fraction_full 0.980
_diffrn_reflns_Laue_measured_fraction_max 0.980
_diffrn_reflns_limit_h_max 15
_diffrn_reflns_limit_h_min -6
_diffrn_reflns_limit_k_max 18
_diffrn_reflns_limit_k_min -18
_diffrn_reflns_limit_l_max 22
_diffrn_reflns_limit_l_min -19
_diffrn_reflns_number 10524
_diffrn_reflns_point_group_measured_fraction_full 0.980
_diffrn_reflns_point_group_measured_fraction_max 0.980
_diffrn_reflns_theta_full 24.713
_diffrn_reflns_theta_max 24.713
_diffrn_reflns_theta_min 2.648
_diffrn_source 'fine-focus sealed X-ray tube'
_diffrn_source_type 'Enhance (Mo) X-ray Source'
_exptl_absorpt_coefficient_mu 0.071
_exptl_absorpt_correction_T_max 1.00000
_exptl_absorpt_correction_T_min 0.51301
_exptl_absorpt_correction_type multi-scan
_exptl_absorpt_process_details
;
CrysAlisPro 1.171.39.7e (Rigaku Oxford Diffraction, 2015)
Empirical absorption correction using spherical harmonics,
 implemented in SCALE3 ABSPACK scaling algorithm.
;
_exptl_crystal_colour white
_exptl_crystal_colour_primary white
_exptl_crystal_density_diffrn 1.229
_exptl_crystal_description block
_exptl_crystal_F_000 1600
_exptl_crystal_size_max 0.22
_exptl_crystal_size_mid 0.2
_exptl_crystal_size_min 0.18
_refine_diff_density_max 0.226
_refine_diff_density_min -0.278
_refine_diff_density_rms 0.049
_refine_ls_extinction_coef 0.0072(15)
_refine_ls_extinction_expression Fc^*^=kFc[1+0.001xFc^2^\l^3^/sin(2\q)]^-1/4^
_refine_ls_extinction_method 'SHELXL-2025/1 (Sheldrick 2025)'
_refine_ls_goodness_of_fit_ref 1.066
_refine_ls_hydrogen_treatment constr
_refine_ls_matrix_type full
_refine_ls_number_parameters 272
_refine_ls_number_reflns 3443
_refine_ls_number_restraints 0
_refine_ls_restrained_S_all 1.066
_refine_ls_R_factor_all 0.1199
_refine_ls_R_factor_gt 0.0683
_refine_ls_shift/su_max 0.000
_refine_ls_shift/su_mean 0.000
_refine_ls_structure_factor_coef Fsqd
_refine_ls_weighting_details 'w=1/[\s^2^(Fo^2^)+(0.1047P)^2^+0.0691P] where P=(Fo^2^+2Fc^2^)/3'
_refine_ls_weighting_scheme calc
_refine_ls_wR_factor_gt 0.1730
_refine_ls_wR_factor_ref 0.2334
_reflns_Friedel_coverage 0.000
_reflns_number_gt 1901
_reflns_number_total 3443
_reflns_threshold_expression 'I > 2\s(I)'
_cod_data_source_file d6cc00478d2.cif
_cod_data_source_block 2
_cod_depositor_comments 'Adding full bibliography for 7135692--7135694.cif.'
_cod_original_cell_volume 4128.5(7)
_cod_database_code 7135693
_shelx_shelxl_version_number 2025/1
_shelx_space_group_comment
;
The symmetry employed for this shelxl refinement is uniquely defined
by the following loop, which should always be used as a source of
symmetry information in preference to the above space-group names.
They are only intended as comments.
;
_shelx_estimated_absorpt_t_max 0.987
_shelx_estimated_absorpt_t_min 0.985
_reflns_odcompleteness_completeness 98.66
_reflns_odcompleteness_iscentric 1
_reflns_odcompleteness_theta 26.32
_olex2_refinement_description
;
1. Fixed Uiso
 At 1.2 times of:
  All C(H) groups, All N(H) groups
2.a Aromatic/amide H refined with riding coordinates:
 C2(H2), C3(H3), C4(H4), C5(H5), C9(H9), C10(H10), C11(H11), C12(H12),
 C16(H16), C17(H17), C18(H18), C19(H19), C20(H20), C21(H21), C22(H22), C23(H23),
  C24(H24), C25(H25), N1(H1), N2(H2A)
;
_olex2_submission_special_instructions 'No special instructions were received'
_oxdiff_exptl_absorpt_empirical_details
;
Empirical correction (ABSPACK) includes:
- Absorption correction using spherical harmonics
- Frame scaling
;
_oxdiff_exptl_absorpt_empirical_full_max 1.883
_oxdiff_exptl_absorpt_empirical_full_min 0.693

loop_
_space_group_symop_operation_xyz
'x, y, z'
'-x+1/2, -y, z+1/2'
'-x, y+1/2, -z+1/2'
'x+1/2, -y+1/2, -z'
'-x, -y, -z'
'x-1/2, y, -z-1/2'
'x, -y-1/2, z-1/2'
'-x-1/2, y-1/2, z'

loop_
_atom_site_label
_atom_site_type_symbol
_atom_site_fract_x
_atom_site_fract_y
_atom_site_fract_z
_atom_site_U_iso_or_equiv
_atom_site_adp_type
_atom_site_occupancy
_atom_site_site_symmetry_order
_atom_site_calc_flag
_atom_site_refinement_flags_posn
_atom_site_refinement_flags_adp
_atom_site_refinement_flags_occupancy
_atom_site_disorder_assembly
_atom_site_disorder_group
B1 B 0.3098(3) 0.6469(2) 0.33123(19) 0.0490(9) Uani 1 1 d . . . . .
B2 B 0.4407(3) 0.7715(2) 0.3760(2) 0.0524(10) Uani 1 1 d . . . . .
C1 C 0.2323(2) 0.55852(19) 0.42234(16) 0.0490(8) Uani 1 1 d . . . . .
C2 C 0.1530(3) 0.5056(2) 0.44167(18) 0.0602(10) Uani 1 1 d . . . . .
H2 H 0.110247 0.483380 0.409290 0.072 Uiso 1 1 calc R U . . .
C3 C 0.1378(3) 0.4862(2) 0.50841(19) 0.0678(11) Uani 1 1 d . . . . .
H3 H 0.085700 0.450084 0.520947 0.081 Uiso 1 1 calc R U . . .
C4 C 0.2010(3) 0.5209(2) 0.55730(19) 0.0654(10) Uani 1 1 d . . . . .
H4 H 0.189271 0.509796 0.602513 0.078 Uiso 1 1 calc R U . . .
C5 C 0.2803(2) 0.57151(19) 0.53842(18) 0.0543(9) Uani 1 1 d . . . . .
H5 H 0.321356 0.594487 0.571471 0.065 Uiso 1 1 calc R U . . .
C6 C 0.3014(2) 0.58983(18) 0.46972(15) 0.0453(8) Uani 1 1 d . . . . .
C7 C 0.3827(2) 0.64701(19) 0.44869(16) 0.0449(8) Uani 1 1 d . . . . .
C8 C 0.4689(2) 0.6620(2) 0.49257(17) 0.0506(8) Uani 1 1 d . . . . .
C9 C 0.5013(2) 0.6009(2) 0.54123(18) 0.0590(9) Uani 1 1 d . . . . .
H9 H 0.464419 0.550641 0.548109 0.071 Uiso 1 1 calc R U . . .
C10 C 0.5868(3) 0.6143(3) 0.5789(2) 0.0711(11) Uani 1 1 d . . . . .
H10 H 0.606530 0.573350 0.610551 0.085 Uiso 1 1 calc R U . . .
C11 C 0.6420(3) 0.6884(3) 0.5691(2) 0.0792(13) Uani 1 1 d . . . . .
H11 H 0.698661 0.697908 0.594789 0.095 Uiso 1 1 calc R U . . .
C12 C 0.6139(3) 0.7486(3) 0.5214(2) 0.0712(11) Uani 1 1 d . . . . .
H12 H 0.651157 0.798953 0.515480 0.085 Uiso 1 1 calc R U . . .
C13 C 0.5298(2) 0.7343(2) 0.48210(18) 0.0559(9) Uani 1 1 d . . . . .
C14 C 0.3784(2) 0.68812(19) 0.38563(17) 0.0484(8) Uani 1 1 d . . . . .
C15 C 0.3116(2) 0.6653(2) 0.25402(18) 0.0529(9) Uani 1 1 d . . . . .
C16 C 0.2246(3) 0.6708(2) 0.21604(19) 0.0660(10) Uani 1 1 d . . . . .
H16 H 0.163682 0.663094 0.237219 0.079 Uiso 1 1 calc R U . . .
C17 C 0.2266(4) 0.6877(3) 0.1471(2) 0.0849(14) Uani 1 1 d . . . . .
H17 H 0.167412 0.691637 0.123253 0.102 Uiso 1 1 calc R U . . .
C18 C 0.3152(5) 0.6984(3) 0.1144(3) 0.0921(15) Uani 1 1 d . . . . .
H18 H 0.316408 0.709700 0.068520 0.110 Uiso 1 1 calc R U . . .
C19 C 0.4021(4) 0.6922(3) 0.1499(2) 0.0804(12) Uani 1 1 d . . . . .
H19 H 0.462536 0.698801 0.127975 0.096 Uiso 1 1 calc R U . . .
C20 C 0.4004(3) 0.6760(2) 0.21894(17) 0.0597(10) Uani 1 1 d . . . . .
H20 H 0.460136 0.672266 0.242161 0.072 Uiso 1 1 calc R U . . .
C21 C 0.3466(3) 0.8663(2) 0.28723(18) 0.0634(10) Uani 1 1 d . . . . .
H21 H 0.287865 0.839313 0.300019 0.076 Uiso 1 1 calc R U . . .
C22 C 0.3439(3) 0.9308(2) 0.2380(2) 0.0747(12) Uani 1 1 d . . . . .
H22 H 0.283963 0.946005 0.218103 0.090 Uiso 1 1 calc R U . . .
C23 C 0.4302(4) 0.9720(3) 0.2191(2) 0.0866(14) Uani 1 1 d . . . . .
H23 H 0.428794 1.015218 0.186464 0.104 Uiso 1 1 calc R U . . .
C24 C 0.5189(4) 0.9484(3) 0.2489(2) 0.0860(13) Uani 1 1 d . . . . .
H24 H 0.577496 0.975815 0.236181 0.103 Uiso 1 1 calc R U . . .
C25 C 0.5208(3) 0.8844(2) 0.29746(19) 0.0699(11) Uani 1 1 d . . . . .
H25 H 0.581068 0.869816 0.317163 0.084 Uiso 1 1 calc R U . . .
C26 C 0.4357(3) 0.8412(2) 0.31781(18) 0.0552(9) Uani 1 1 d . . . . .
N1 N 0.2439(2) 0.58189(17) 0.35563(14) 0.0556(8) Uani 1 1 d . . . . .
H1 H 0.208243 0.554842 0.326513 0.067 Uiso 1 1 calc R U . . .
N2 N 0.5078(2) 0.79055(17) 0.42969(14) 0.0576(8) Uani 1 1 d . . . . .
H2A H 0.536642 0.840442 0.429472 0.069 Uiso 1 1 calc R U . . .

loop_
_atom_site_aniso_label
_atom_site_aniso_U_11
_atom_site_aniso_U_22
_atom_site_aniso_U_33
_atom_site_aniso_U_23
_atom_site_aniso_U_13
_atom_site_aniso_U_12
B1 0.048(2) 0.049(2) 0.049(2) -0.0048(18) 0.0014(17) 0.0058(17)
B2 0.045(2) 0.045(2) 0.067(3) -0.0042(19) 0.0069(19) 0.0006(16)
C1 0.0494(19) 0.0453(17) 0.0524(19) -0.0007(16) -0.0034(16) -0.0027(15)
C2 0.059(2) 0.059(2) 0.062(2) 0.0005(19) -0.0054(18) -0.0159(17)
C3 0.063(2) 0.059(2) 0.081(3) 0.007(2) 0.003(2) -0.0200(18)
C4 0.063(2) 0.058(2) 0.074(2) 0.008(2) 0.006(2) -0.0080(18)
C5 0.054(2) 0.0469(18) 0.062(2) 0.0003(16) -0.0009(17) -0.0027(15)
C6 0.0476(18) 0.0394(16) 0.0488(18) 0.0038(15) -0.0004(14) 0.0017(14)
C7 0.0414(16) 0.0388(16) 0.0546(19) -0.0029(15) 0.0010(15) 0.0039(13)
C8 0.0376(17) 0.0464(17) 0.068(2) -0.0050(17) 0.0008(16) -0.0001(13)
C9 0.0465(19) 0.055(2) 0.075(2) -0.0064(18) -0.0010(18) 0.0047(16)
C10 0.054(2) 0.077(3) 0.082(3) 0.005(2) -0.005(2) 0.0063(19)
C11 0.056(2) 0.106(3) 0.076(3) -0.006(3) -0.012(2) -0.015(2)
C12 0.055(2) 0.082(3) 0.076(3) -0.005(2) -0.0051(19) -0.023(2)
C13 0.047(2) 0.0531(19) 0.067(2) -0.0060(18) 0.0051(17) -0.0040(15)
C14 0.0413(17) 0.0427(17) 0.061(2) -0.0036(16) 0.0027(15) 0.0016(13)
C15 0.052(2) 0.0460(18) 0.060(2) -0.0084(17) -0.0042(17) -0.0010(15)
C16 0.065(2) 0.071(2) 0.062(2) -0.001(2) -0.0090(19) 0.0016(18)
C17 0.100(4) 0.083(3) 0.071(3) 0.007(2) -0.029(3) 0.007(3)
C18 0.132(5) 0.068(3) 0.076(3) 0.010(2) 0.001(3) 0.002(3)
C19 0.096(3) 0.070(3) 0.075(3) 0.000(2) 0.023(3) -0.005(2)
C20 0.066(2) 0.061(2) 0.052(2) -0.0065(18) 0.0031(18) -0.0011(18)
C21 0.074(3) 0.048(2) 0.069(2) -0.0072(19) 0.006(2) 0.0030(18)
C22 0.099(3) 0.052(2) 0.074(3) -0.003(2) 0.003(2) 0.017(2)
C23 0.127(4) 0.051(2) 0.082(3) 0.014(2) 0.018(3) 0.004(3)
C24 0.103(4) 0.063(2) 0.092(3) 0.005(3) 0.019(3) -0.017(2)
C25 0.075(3) 0.055(2) 0.080(3) 0.002(2) 0.006(2) -0.0101(19)
C26 0.057(2) 0.0421(17) 0.066(2) -0.0061(16) 0.0034(17) -0.0036(16)
N1 0.0524(17) 0.0532(16) 0.0610(17) -0.0044(14) -0.0054(14) -0.0105(13)
N2 0.0563(17) 0.0462(16) 0.0702(19) -0.0042(15) -0.0017(15) -0.0120(13)

loop_
_atom_type_symbol
_atom_type_description
_atom_type_scat_dispersion_real
_atom_type_scat_dispersion_imag
_atom_type_scat_source
C C 0.0033 0.0016 'International Tables Vol C Tables 4.2.6.8 and 6.1.1.4'
H H 0.0000 0.0000 'International Tables Vol C Tables 4.2.6.8 and 6.1.1.4'
N N 0.0061 0.0033 'International Tables Vol C Tables 4.2.6.8 and 6.1.1.4'
B B 0.0013 0.0007 'International Tables Vol C Tables 4.2.6.8 and 6.1.1.4'

loop_
_geom_angle_atom_site_label_1
_geom_angle_atom_site_label_2
_geom_angle_atom_site_label_3
_geom_angle
_geom_angle_site_symmetry_1
_geom_angle_site_symmetry_3
_geom_angle_publ_flag
C14 B1 C15 127.0(3) . . ?
N1 B1 C14 114.7(3) . . ?
N1 B1 C15 118.2(3) . . ?
C14 B2 C26 129.2(3) . . ?
N2 B2 C14 114.9(3) . . ?
N2 B2 C26 115.8(3) . . ?
C2 C1 C6 121.3(3) . . ?
N1 C1 C2 120.1(3) . . ?
N1 C1 C6 118.6(3) . . ?
C1 C2 H2 119.8 . . ?
C3 C2 C1 120.4(3) . . ?
C3 C2 H2 119.8 . . ?
C2 C3 H3 120.0 . . ?
C2 C3 C4 119.9(3) . . ?
C4 C3 H3 120.0 . . ?
C3 C4 H4 120.0 . . ?
C5 C4 C3 119.9(3) . . ?
C5 C4 H4 120.0 . . ?
C4 C5 H5 119.0 . . ?
C4 C5 C6 122.0(3) . . ?
C6 C5 H5 119.0 . . ?
C1 C6 C5 116.2(3) . . ?
C1 C6 C7 120.5(3) . . ?
C5 C6 C7 122.9(3) . . ?
C6 C7 C8 120.9(3) . . ?
C14 C7 C6 119.6(3) . . ?
C14 C7 C8 119.5(3) . . ?
C9 C8 C7 123.0(3) . . ?
C13 C8 C7 120.0(3) . . ?
C13 C8 C9 116.6(3) . . ?
C8 C9 H9 119.1 . . ?
C10 C9 C8 121.7(3) . . ?
C10 C9 H9 119.1 . . ?
C9 C10 H10 120.2 . . ?
C11 C10 C9 119.7(4) . . ?
C11 C10 H10 120.2 . . ?
C10 C11 H11 119.8 . . ?
C10 C11 C12 120.4(4) . . ?
C12 C11 H11 119.8 . . ?
C11 C12 H12 119.9 . . ?
C11 C12 C13 120.2(4) . . ?
C13 C12 H12 119.9 . . ?
C12 C13 C8 121.3(4) . . ?
N2 C13 C8 118.9(3) . . ?
N2 C13 C12 119.8(3) . . ?
B2 C14 B1 125.0(3) . . ?
C7 C14 B1 117.5(3) . . ?
C7 C14 B2 117.5(3) . . ?
C16 C15 B1 122.0(3) . . ?
C20 C15 B1 121.8(3) . . ?
C20 C15 C16 116.2(3) . . ?
C15 C16 H16 119.1 . . ?
C17 C16 C15 121.8(4) . . ?
C17 C16 H16 119.1 . . ?
C16 C17 H17 119.8 . . ?
C18 C17 C16 120.4(4) . . ?
C18 C17 H17 119.8 . . ?
C17 C18 H18 120.3 . . ?
C17 C18 C19 119.4(4) . . ?
C19 C18 H18 120.3 . . ?
C18 C19 H19 119.8 . . ?
C18 C19 C20 120.4(4) . . ?
C20 C19 H19 119.8 . . ?
C15 C20 C19 121.8(4) . . ?
C15 C20 H20 119.1 . . ?
C19 C20 H20 119.1 . . ?
C22 C21 H21 119.2 . . ?
C22 C21 C26 121.6(4) . . ?
C26 C21 H21 119.2 . . ?
C21 C22 H22 120.1 . . ?
C23 C22 C21 119.8(4) . . ?
C23 C22 H22 120.1 . . ?
C22 C23 H23 120.3 . . ?
C22 C23 C24 119.5(4) . . ?
C24 C23 H23 120.3 . . ?
C23 C24 H24 119.9 . . ?
C25 C24 C23 120.2(4) . . ?
C25 C24 H24 119.9 . . ?
C24 C25 H25 118.9 . . ?
C24 C25 C26 122.1(4) . . ?
C26 C25 H25 118.9 . . ?
C21 C26 B2 122.8(3) . . ?
C25 C26 B2 120.3(3) . . ?
C25 C26 C21 116.7(3) . . ?
B1 N1 H1 117.3 . . ?
C1 N1 B1 125.5(3) . . ?
C1 N1 H1 117.3 . . ?
B2 N2 H2A 117.7 . . ?
C13 N2 B2 124.7(3) . . ?
C13 N2 H2A 117.7 . . ?

loop_
_geom_bond_atom_site_label_1
_geom_bond_atom_site_label_2
_geom_bond_distance
_geom_bond_site_symmetry_2
_geom_bond_publ_flag
B1 C14 1.558(5) . ?
B1 C15 1.563(5) . ?
B1 N1 1.424(5) . ?
B2 C14 1.545(5) . ?
B2 C26 1.580(5) . ?
B2 N2 1.431(5) . ?
C1 C2 1.397(4) . ?
C1 C6 1.411(4) . ?
C1 N1 1.385(4) . ?
C2 H2 0.9300 . ?
C2 C3 1.378(4) . ?
C3 H3 0.9300 . ?
C3 C4 1.399(5) . ?
C4 H4 0.9300 . ?
C4 C5 1.374(5) . ?
C5 H5 0.9300 . ?
C5 C6 1.426(4) . ?
C6 C7 1.465(4) . ?
C7 C8 1.472(4) . ?
C7 C14 1.407(4) . ?
C8 C9 1.419(5) . ?
C8 C13 1.398(5) . ?
C9 H9 0.9300 . ?
C9 C10 1.390(5) . ?
C10 H10 0.9300 . ?
C10 C11 1.375(6) . ?
C11 H11 0.9300 . ?
C11 C12 1.381(6) . ?
C12 H12 0.9300 . ?
C12 C13 1.395(5) . ?
C13 N2 1.388(4) . ?
C15 C16 1.398(5) . ?
C15 C20 1.396(5) . ?
C16 H16 0.9300 . ?
C16 C17 1.398(5) . ?
C17 H17 0.9300 . ?
C17 C18 1.370(6) . ?
C18 H18 0.9300 . ?
C18 C19 1.372(7) . ?
C19 H19 0.9300 . ?
C19 C20 1.396(5) . ?
C20 H20 0.9300 . ?
C21 H21 0.9300 . ?
C21 C22 1.395(5) . ?
C21 C26 1.400(5) . ?
C22 H22 0.9300 . ?
C22 C23 1.376(6) . ?
C23 H23 0.9300 . ?
C23 C24 1.384(6) . ?
C24 H24 0.9300 . ?
C24 C25 1.380(5) . ?
C25 H25 0.9300 . ?
C25 C26 1.385(5) . ?
N1 H1 0.8600 . ?
N2 H2A 0.8600 . ?

loop_
_geom_torsion_atom_site_label_1
_geom_torsion_atom_site_label_2
_geom_torsion_atom_site_label_3
_geom_torsion_atom_site_label_4
_geom_torsion
_geom_torsion_site_symmetry_1
_geom_torsion_site_symmetry_2
_geom_torsion_site_symmetry_3
_geom_torsion_site_symmetry_4
_geom_torsion_publ_flag
B1 C15 C16 C17 179.6(3) . . . . ?
B1 C15 C20 C19 179.9(3) . . . . ?
C1 C2 C3 C4 1.2(6) . . . . ?
C1 C6 C7 C8 -164.2(3) . . . . ?
C1 C6 C7 C14 15.8(4) . . . . ?
C2 C1 C6 C5 -5.9(4) . . . . ?
C2 C1 C6 C7 -178.5(3) . . . . ?
C2 C1 N1 B1 168.2(3) . . . . ?
C2 C3 C4 C5 -2.6(6) . . . . ?
C3 C4 C5 C6 -0.4(5) . . . . ?
C4 C5 C6 C1 4.5(5) . . . . ?
C4 C5 C6 C7 176.9(3) . . . . ?
C5 C6 C7 C8 23.8(4) . . . . ?
C5 C6 C7 C14 -156.3(3) . . . . ?
C6 C1 C2 C3 3.2(5) . . . . ?
C6 C1 N1 B1 -11.3(5) . . . . ?
C6 C7 C8 C9 26.7(4) . . . . ?
C6 C7 C8 C13 -160.9(3) . . . . ?
C6 C7 C14 B1 -21.7(4) . . . . ?
C6 C7 C14 B2 157.3(3) . . . . ?
C7 C8 C9 C10 175.7(3) . . . . ?
C7 C8 C13 C12 -177.8(3) . . . . ?
C7 C8 C13 N2 -0.4(5) . . . . ?
C8 C7 C14 B1 158.2(3) . . . . ?
C8 C7 C14 B2 -22.7(4) . . . . ?
C8 C9 C10 C11 -0.1(6) . . . . ?
C8 C13 N2 B2 -14.3(5) . . . . ?
C9 C8 C13 C12 -4.9(5) . . . . ?
C9 C8 C13 N2 172.5(3) . . . . ?
C9 C10 C11 C12 -1.1(6) . . . . ?
C10 C11 C12 C13 -0.8(6) . . . . ?
C11 C12 C13 C8 4.0(6) . . . . ?
C11 C12 C13 N2 -173.4(3) . . . . ?
C12 C13 N2 B2 163.1(3) . . . . ?
C13 C8 C9 C10 3.0(5) . . . . ?
C14 B1 C15 C16 -141.4(3) . . . . ?
C14 B1 C15 C20 39.3(5) . . . . ?
C14 B1 N1 C1 4.8(5) . . . . ?
C14 B2 C26 C21 36.2(5) . . . . ?
C14 B2 C26 C25 -147.6(4) . . . . ?
C14 B2 N2 C13 10.0(5) . . . . ?
C14 C7 C8 C9 -153.2(3) . . . . ?
C14 C7 C8 C13 19.2(4) . . . . ?
C15 B1 C14 B2 17.4(5) . . . . ?
C15 B1 C14 C7 -163.7(3) . . . . ?
C15 B1 N1 C1 -179.2(3) . . . . ?
C15 C16 C17 C18 0.7(6) . . . . ?
C16 C15 C20 C19 0.6(5) . . . . ?
C16 C17 C18 C19 0.2(7) . . . . ?
C17 C18 C19 C20 -0.6(6) . . . . ?
C18 C19 C20 C15 0.3(6) . . . . ?
C20 C15 C16 C17 -1.1(5) . . . . ?
C21 C22 C23 C24 0.3(6) . . . . ?
C22 C21 C26 B2 177.1(3) . . . . ?
C22 C21 C26 C25 0.8(5) . . . . ?
C22 C23 C24 C25 -0.2(6) . . . . ?
C23 C24 C25 C26 0.5(6) . . . . ?
C24 C25 C26 B2 -177.1(3) . . . . ?
C24 C25 C26 C21 -0.7(5) . . . . ?
C26 B2 C14 B1 12.2(5) . . . . ?
C26 B2 C14 C7 -166.8(3) . . . . ?
C26 B2 N2 C13 -173.8(3) . . . . ?
C26 C21 C22 C23 -0.6(6) . . . . ?
N1 B1 C14 B2 -167.0(3) . . . . ?
N1 B1 C14 C7 11.9(4) . . . . ?
N1 B1 C15 C16 43.1(5) . . . . ?
N1 B1 C15 C20 -136.2(3) . . . . ?
N1 C1 C2 C3 -176.3(3) . . . . ?
N1 C1 C6 C5 173.6(3) . . . . ?
N1 C1 C6 C7 1.0(4) . . . . ?
N2 B2 C14 B1 -172.1(3) . . . . ?
N2 B2 C14 C7 8.9(4) . . . . ?
N2 B2 C26 C21 -139.4(3) . . . . ?
N2 B2 C26 C25 36.7(4) . . . . ?
